data_4118337
loop_
_publ_author_name
'Shuaijun Yang'
'Jingsong You'
'Jingbo Lan'
'Ge Gao'

_publ_contact_author_name
;
;
_publ_section_title
;
 Facile Access to Extremely Efficient Energy-Transfer Pairs via an
 Unexpected Reaction of Squaraines with Ketones
;
_journal_name_full 'Journal of the American Chemical Society'
_journal_page_first 11868
_journal_page_last 11871
_journal_paper_doi 10.1021/ja304082h
_journal_volume 134
_journal_year 2012
_chemical_formula_moiety 'C23 H32 N2 O2'
_chemical_formula_sum 'C23 H32 N2 O2'
_chemical_formula_weight 368.51
_chemical_name_systematic
;
 ? 
;
_space_group_crystal_system monoclinic
_space_group_IT_number 14
_space_group_name_Hall '-P 2yn'
_space_group_name_H-M_alt 'P 1 21/n 1'
_symmetry_space_group_name_Hall '-P 2yn'
_symmetry_space_group_name_H-M 'P 1 21/n 1'
_atom_sites_solution_hydrogens geom
_atom_sites_solution_primary direct
_atom_sites_solution_secondary difmap
_audit_creation_date 2011-11-28
_audit_creation_method
;
  Olex2 1.1
  (compiled 2011.11.01 svn.r2039, GUI svn.r3906)
;
_cell_angle_alpha 90.00
_cell_angle_beta 90.665(4)
_cell_angle_gamma 90.00
_cell_formula_units_Z 4
_cell_length_a 8.0760(3)
_cell_length_b 27.4543(10)
_cell_length_c 9.4471(3)
_cell_measurement_reflns_used 2442
_cell_measurement_temperature 293(2)
_cell_measurement_theta_max 29.1419
_cell_measurement_theta_min 2.9206
_cell_volume 2094.48(13)
_computing_cell_refinement
;
CrysAlisPro, Agilent Technologies,
Version 1.171.35.11 (release 16-05-2011 CrysAlis171 .NET)
(compiled May 16 2011,17:55:39)
;
_computing_data_collection
;
CrysAlisPro, Agilent Technologies,
Version 1.171.35.11 (release 16-05-2011 CrysAlis171 .NET)
(compiled May 16 2011,17:55:39)
;
_computing_data_reduction
;
CrysAlisPro, Agilent Technologies,
Version 1.171.35.11 (release 16-05-2011 CrysAlis171 .NET)
(compiled May 16 2011,17:55:39)
;
_computing_molecular_graphics
;
O. V. Dolomanov, L. J. Bourhis, R. J. Gildea, J. A. K. Howard and H. Puschmann,
OLEX2: a complete structure solution, refinement and analysis program.
J. Appl. Cryst. (2009). 42, 339-341.
;
_computing_publication_material
;
O. V. Dolomanov, L. J. Bourhis, R. J. Gildea, J. A. K. Howard and H. Puschmann,
OLEX2: a complete structure solution, refinement and analysis program.
J. Appl. Cryst. (2009). 42, 339-341.
;
_computing_structure_refinement
;
SHELXL, G.M. Sheldrick, Acta Cryst.
2008). A64, 112-122
;
_computing_structure_solution
;
SHELXS, G.M. Sheldrick, Acta Cryst.
(2008). A64, 112-122
;
_diffrn_ambient_temperature 293.15
_diffrn_detector_area_resol_mean 16.0874
_diffrn_measured_fraction_theta_full 0.964
_diffrn_measured_fraction_theta_max 0.964
_diffrn_measurement_details
;
  1 omega  -42.00   53.00   0.1000    3.0000
omega____ theta____ kappa____ phi______ frames
    -      -16.8924   77.0000 -120.0000 950

  2 omega  -47.00  -21.00   0.1000    3.0000
omega____ theta____ kappa____ phi______ frames
    -       19.8611    0.0000 -120.0000 260

  3 omega   23.00   69.00   0.1000    3.0000
omega____ theta____ kappa____ phi______ frames
    -       19.8611    0.0000 -120.0000 460

  4 omega   -9.00   59.00   0.1000    3.0000
omega____ theta____ kappa____ phi______ frames
    -       19.8611 -100.0000   43.0000 680
;
_diffrn_measurement_device_type 'Xcalibur, Eos'
_diffrn_measurement_method '\w scans'
_diffrn_orient_matrix_UB_11 -0.0651371000
_diffrn_orient_matrix_UB_12 -0.0171647000
_diffrn_orient_matrix_UB_13 -0.0077227000
_diffrn_orient_matrix_UB_21 0.0120824000
_diffrn_orient_matrix_UB_22 -0.0074573000
_diffrn_orient_matrix_UB_23 0.0712512000
_diffrn_orient_matrix_UB_31 -0.0576229000
_diffrn_orient_matrix_UB_32 0.0178254000
_diffrn_orient_matrix_UB_33 0.0223891000
_diffrn_radiation_monochromator graphite
_diffrn_radiation_type 'Mo K\a'
_diffrn_radiation_wavelength 0.7107
_diffrn_reflns_av_R_equivalents 0.0208
_diffrn_reflns_av_unetI/netI 0.0271
_diffrn_reflns_limit_h_max 6
_diffrn_reflns_limit_h_min -9
_diffrn_reflns_limit_k_max 32
_diffrn_reflns_limit_k_min -31
_diffrn_reflns_limit_l_max 10
_diffrn_reflns_limit_l_min -11
_diffrn_reflns_number 8385
_diffrn_reflns_theta_full 25.00
_diffrn_reflns_theta_max 25.00
_diffrn_reflns_theta_min 2.93
_diffrn_source 'Enhance (Mo) X-ray Source'
_diffrn_source_current n/a
_diffrn_source_voltage n/a
_exptl_absorpt_coefficient_mu 0.074
_exptl_absorpt_correction_T_max 1.00000
_exptl_absorpt_correction_T_min 0.78666
_exptl_absorpt_correction_type multi-scan
_exptl_absorpt_process_details
;
CrysAlisPro, Agilent Technologies,
Version 1.171.35.11 (release 16-05-2011 CrysAlis171 .NET)
(compiled May 16 2011,17:55:39)
empirical absorption correction using spherical harmonics,
 implemented in SCALE3 ABSPACK scaling algorithm.
;
_exptl_crystal_colour yellow
_exptl_crystal_density_diffrn 1.169
_exptl_crystal_description block
_exptl_crystal_F_000 800
_exptl_crystal_size_max 0.35
_exptl_crystal_size_mid 0.25
_exptl_crystal_size_min 0.25
_refine_diff_density_max 0.607
_refine_diff_density_min -0.257
_refine_diff_density_rms 0.040
_refine_ls_extinction_method none
_refine_ls_goodness_of_fit_ref 1.037
_refine_ls_hydrogen_treatment constr
_refine_ls_matrix_type full
_refine_ls_number_parameters 246
_refine_ls_number_reflns 3559
_refine_ls_number_restraints 0
_refine_ls_restrained_S_all 1.037
_refine_ls_R_factor_all 0.0891
_refine_ls_R_factor_gt 0.0667
_refine_ls_shift/su_max 0.000
_refine_ls_shift/su_mean 0.000
_refine_ls_structure_factor_coef Fsqd
_refine_ls_weighting_details 'calc w=1/[\s^2^(Fo^2^)+(0.0889P)^2^+0.7564P] where P=(Fo^2^+2Fc^2^)/3'
_refine_ls_weighting_scheme calc
_refine_ls_wR_factor_gt 0.1762
_refine_ls_wR_factor_ref 0.1991
_reflns_number_gt 2476
_reflns_number_total 3559
_reflns_threshold_expression >2sigma(I)
_cod_data_source_file ja304082h_si_001.cif
_cod_data_source_block 111125_s1_ysj
_cod_original_cell_volume 2094.49(13)
_cod_database_code 4118337
_chemical_oxdiff_formula C20H20N2O2
_reflns_odcompleteness_completeness 94.61
_reflns_odcompleteness_iscentric 1
_reflns_odcompleteness_theta 26.32

loop_
_space_group_symop_id
_space_group_symop_operation_xyz
1 'x, y, z'
2 '-x+1/2, y+1/2, -z+1/2'
3 '-x, -y, -z'
4 'x-1/2, -y-1/2, z-1/2'

loop_
_atom_site_label
_atom_site_type_symbol
_atom_site_fract_x
_atom_site_fract_y
_atom_site_fract_z
_atom_site_U_iso_or_equiv
_atom_site_adp_type
_atom_site_occupancy
_atom_site_symmetry_multiplicity
_atom_site_calc_flag
_atom_site_refinement_flags
O1 O 0.1757(3) 0.21932(7) -0.1598(2) 0.0964(7) Uani 1 1 d .
O2 O 0.0916(3) 0.10543(7) 0.1799(2) 0.0876(7) Uani 1 1 d .
N1 N 0.0933(3) 0.22419(8) 0.1777(3) 0.0727(7) Uani 1 1 d .
N2 N 0.2040(3) -0.01657(7) -0.4592(2) 0.0633(6) Uani 1 1 d .
C1 C 0.0986(5) 0.27599(11) 0.1392(4) 0.0976(11) Uani 1 1 d .
H1A H -0.0107 0.2902 0.1490 0.117 Uiso 1 1 calc R
H1B H 0.1311 0.2793 0.0411 0.117 Uiso 1 1 calc R
C2 C 0.2193(5) 0.30245(13) 0.2326(4) 0.1087(12) Uani 1 1 d .
H2A H 0.2172 0.3369 0.2101 0.130 Uiso 1 1 calc R
H2B H 0.3303 0.2904 0.2158 0.130 Uiso 1 1 calc R
C3 C 0.1765(5) 0.29523(13) 0.3866(4) 0.1039(11) Uani 1 1 d .
H3A H 0.2573 0.3118 0.4461 0.125 Uiso 1 1 calc R
H3B H 0.0685 0.3092 0.4050 0.125 Uiso 1 1 calc R
C4 C 0.1751(5) 0.24164(13) 0.4219(4) 0.0988(11) Uani 1 1 d .
H4A H 0.2858 0.2285 0.4114 0.119 Uiso 1 1 calc R
H4B H 0.1429 0.2373 0.5196 0.119 Uiso 1 1 calc R
C5 C 0.0569(4) 0.21426(11) 0.3268(3) 0.0871(9) Uani 1 1 d .
H5A H 0.0666 0.1796 0.3449 0.104 Uiso 1 1 calc R
H5B H -0.0558 0.2240 0.3469 0.104 Uiso 1 1 calc R
C6 C 0.1148(3) 0.18984(10) 0.0845(3) 0.0653(7) Uani 1 1 d .
C7 C 0.1501(3) 0.18824(10) -0.0687(3) 0.0689(7) Uani 1 1 d .
C8 C 0.1406(3) 0.13564(9) -0.0632(3) 0.0610(7) Uani 1 1 d .
C9 C 0.1107(3) 0.13588(9) 0.0867(3) 0.0645(7) Uani 1 1 d .
C10 C 0.1543(3) 0.09760(9) -0.1659(3) 0.0601(6) Uani 1 1 d .
C11 C 0.1907(3) 0.10683(9) -0.3074(3) 0.0638(7) Uani 1 1 d .
H11 H 0.2039 0.1389 -0.3372 0.077 Uiso 1 1 calc R
C12 C 0.2076(3) 0.06976(9) -0.4039(3) 0.0648(7) Uani 1 1 d .
H12 H 0.2324 0.0772 -0.4973 0.078 Uiso 1 1 calc R
C13 C 0.1881(3) 0.02045(9) -0.3639(3) 0.0590(6) Uani 1 1 d .
C14 C 0.1485(3) 0.01127(9) -0.2212(3) 0.0652(7) Uani 1 1 d .
H14 H 0.1322 -0.0206 -0.1912 0.078 Uiso 1 1 calc R
C15 C 0.1336(3) 0.04875(9) -0.1264(3) 0.0637(7) Uani 1 1 d .
H15 H 0.1090 0.0416 -0.0328 0.076 Uiso 1 1 calc R
C16 C 0.2630(4) -0.00528(10) -0.6006(3) 0.0785(8) Uani 1 1 d .
H16A H 0.1818 0.0157 -0.6460 0.094 Uiso 1 1 calc R
H16B H 0.3644 0.0134 -0.5903 0.094 Uiso 1 1 calc R
C17 C 0.2956(4) -0.04552(12) -0.6956(3) 0.0859(9) Uani 1 1 d .
H17A H 0.1934 -0.0632 -0.7136 0.103 Uiso 1 1 calc R
H17B H 0.3733 -0.0677 -0.6506 0.103 Uiso 1 1 calc R
C18 C 0.3666(4) -0.02836(11) -0.8364(3) 0.0811(9) Uani 1 1 d .
H18A H 0.2957 -0.0034 -0.8771 0.097 Uiso 1 1 calc R
H18B H 0.4756 -0.0144 -0.8206 0.097 Uiso 1 1 calc R
C19 C 0.3784(5) -0.07008(13) -0.9359(3) 0.1052(12) Uani 1 1 d .
H19A H 0.4256 -0.0592 -1.0232 0.158 Uiso 1 1 calc R
H19B H 0.2698 -0.0830 -0.9540 0.158 Uiso 1 1 calc R
H19C H 0.4473 -0.0949 -0.8948 0.158 Uiso 1 1 calc R
C20 C 0.1907(3) -0.06735(9) -0.4143(3) 0.0593(6) Uani 1 1 d .
H20A H 0.1589 -0.0870 -0.4954 0.071 Uiso 1 1 calc R
H20B H 0.1032 -0.0699 -0.3452 0.071 Uiso 1 1 calc R
C21 C 0.3481(3) -0.08792(9) -0.3505(3) 0.0615(7) Uani 1 1 d .
H21A H 0.4339 -0.0874 -0.4215 0.074 Uiso 1 1 calc R
H21B H 0.3838 -0.0672 -0.2729 0.074 Uiso 1 1 calc R
C22 C 0.3294(4) -0.13927(9) -0.2966(3) 0.0718(8) Uani 1 1 d .
H22A H 0.2481 -0.1395 -0.2219 0.086 Uiso 1 1 calc R
H22B H 0.2877 -0.1597 -0.3729 0.086 Uiso 1 1 calc R
C23 C 0.4885(4) -0.16067(12) -0.2405(4) 0.0967(11) Uani 1 1 d .
H23A H 0.5714 -0.1591 -0.3124 0.145 Uiso 1 1 calc R
H23B H 0.4706 -0.1940 -0.2143 0.145 Uiso 1 1 calc R
H23C H 0.5250 -0.1426 -0.1590 0.145 Uiso 1 1 calc R

loop_
_atom_site_aniso_label
_atom_site_aniso_U_11
_atom_site_aniso_U_22
_atom_site_aniso_U_33
_atom_site_aniso_U_23
_atom_site_aniso_U_13
_atom_site_aniso_U_12
O1 0.149(2) 0.0626(13) 0.0778(14) 0.0110(11) -0.0012(14) -0.0124(12)
O2 0.1254(18) 0.0577(12) 0.0805(14) 0.0030(11) 0.0320(12) -0.0078(11)
N1 0.0931(17) 0.0496(13) 0.0753(16) -0.0071(11) 0.0003(13) -0.0042(11)
N2 0.0824(14) 0.0539(12) 0.0540(12) 0.0058(10) 0.0093(10) 0.0080(10)
C1 0.142(3) 0.0553(18) 0.095(2) -0.0026(17) -0.004(2) 0.0000(18)
C2 0.138(3) 0.066(2) 0.123(3) -0.020(2) 0.010(3) -0.019(2)
C3 0.123(3) 0.084(2) 0.104(3) -0.029(2) -0.001(2) -0.011(2)
C4 0.122(3) 0.090(2) 0.085(2) -0.0184(19) 0.003(2) 0.012(2)
C5 0.112(2) 0.0668(19) 0.083(2) -0.0085(16) 0.0201(19) -0.0045(17)
C6 0.0686(16) 0.0550(15) 0.0722(18) -0.0018(13) 0.0008(13) -0.0026(12)
C7 0.0774(18) 0.0567(16) 0.0725(18) 0.0036(14) -0.0054(14) -0.0056(13)
C8 0.0622(15) 0.0520(14) 0.0687(17) 0.0006(12) 0.0022(12) -0.0005(11)
C9 0.0700(16) 0.0492(15) 0.0746(18) -0.0009(13) 0.0105(14) -0.0038(12)
C10 0.0631(15) 0.0544(15) 0.0629(16) 0.0009(12) -0.0013(12) 0.0017(11)
C11 0.0739(16) 0.0495(14) 0.0680(17) 0.0083(13) 0.0021(13) -0.0009(12)
C12 0.0795(17) 0.0575(15) 0.0573(15) 0.0096(13) 0.0041(13) 0.0009(13)
C13 0.0664(15) 0.0521(14) 0.0586(15) 0.0035(12) 0.0038(12) 0.0079(11)
C14 0.0868(18) 0.0489(14) 0.0602(16) 0.0085(12) 0.0092(13) 0.0088(12)
C15 0.0765(17) 0.0573(15) 0.0575(15) 0.0046(13) 0.0072(13) 0.0069(12)
C16 0.113(2) 0.0625(17) 0.0602(17) 0.0076(14) 0.0156(16) 0.0120(15)
C17 0.113(2) 0.084(2) 0.0603(17) 0.0073(16) 0.0037(17) 0.0229(18)
C18 0.109(2) 0.082(2) 0.0531(16) 0.0097(15) 0.0056(15) 0.0081(17)
C19 0.155(3) 0.090(2) 0.070(2) 0.0013(18) 0.005(2) -0.009(2)
C20 0.0687(15) 0.0537(14) 0.0558(14) 0.0013(12) 0.0068(12) -0.0018(12)
C21 0.0739(16) 0.0518(14) 0.0589(15) -0.0015(12) 0.0039(12) 0.0000(12)
C22 0.0852(18) 0.0517(15) 0.0786(19) -0.0005(13) 0.0038(15) 0.0016(13)
C23 0.108(2) 0.073(2) 0.109(3) 0.0099(18) -0.001(2) 0.0263(18)

loop_
_atom_type_symbol
_atom_type_description
_atom_type_scat_dispersion_real
_atom_type_scat_dispersion_imag
_atom_type_scat_source
C C 0.0033 0.0016 'International Tables Vol C Tables 4.2.6.8 and 6.1.1.4'
H H 0.0000 0.0000 'International Tables Vol C Tables 4.2.6.8 and 6.1.1.4'
N N 0.0061 0.0033 'International Tables Vol C Tables 4.2.6.8 and 6.1.1.4'
O O 0.0106 0.0060 'International Tables Vol C Tables 4.2.6.8 and 6.1.1.4'

loop_
_geom_angle_atom_site_label_1
_geom_angle_atom_site_label_2
_geom_angle_atom_site_label_3
_geom_angle
C5 N1 C1 115.1(2)
C6 N1 C1 121.9(3)
C6 N1 C5 122.9(2)
C13 N2 C16 118.7(2)
C13 N2 C20 120.7(2)
C16 N2 C20 119.7(2)
N1 C1 H1A 109.6
N1 C1 H1B 109.6
N1 C1 C2 110.2(3)
H1A C1 H1B 108.1
C2 C1 H1A 109.6
C2 C1 H1B 109.6
C1 C2 H2A 109.6
C1 C2 H2B 109.6
C1 C2 C3 110.4(3)
H2A C2 H2B 108.1
C3 C2 H2A 109.6
C3 C2 H2B 109.6
C2 C3 H3A 109.7
C2 C3 H3B 109.7
H3A C3 H3B 108.2
C4 C3 C2 110.0(3)
C4 C3 H3A 109.7
C4 C3 H3B 109.7
C3 C4 H4A 109.4
C3 C4 H4B 109.4
H4A C4 H4B 108.0
C5 C4 C3 111.2(3)
C5 C4 H4A 109.4
C5 C4 H4B 109.4
N1 C5 C4 110.3(3)
N1 C5 H5A 109.6
N1 C5 H5B 109.6
C4 C5 H5A 109.6
C4 C5 H5B 109.6
H5A C5 H5B 108.1
N1 C6 C7 135.4(3)
N1 C6 C9 135.3(3)
C7 C6 C9 89.4(2)
O1 C7 C6 134.4(3)
O1 C7 C8 136.6(3)
C8 C7 C6 89.1(2)
C9 C8 C7 92.3(2)
C10 C8 C7 134.4(2)
C10 C8 C9 133.3(2)
O2 C9 C6 134.1(3)
O2 C9 C8 136.7(2)
C8 C9 C6 89.2(2)
C11 C10 C8 122.4(2)
C11 C10 C15 117.1(2)
C15 C10 C8 120.5(2)
C10 C11 H11 119.2
C12 C11 C10 121.7(2)
C12 C11 H11 119.2
C11 C12 H12 119.4
C11 C12 C13 121.3(2)
C13 C12 H12 119.4
N2 C13 C12 121.6(2)
N2 C13 C14 121.4(2)
C14 C13 C12 117.0(2)
C13 C14 H14 119.6
C15 C14 C13 120.8(2)
C15 C14 H14 119.6
C10 C15 H15 118.9
C14 C15 C10 122.2(2)
C14 C15 H15 118.9
N2 C16 H16A 107.8
N2 C16 H16B 107.8
H16A C16 H16B 107.1
C17 C16 N2 118.0(2)
C17 C16 H16A 107.8
C17 C16 H16B 107.8
C16 C17 H17A 109.2
C16 C17 H17B 109.2
C16 C17 C18 112.1(3)
H17A C17 H17B 107.9
C18 C17 H17A 109.2
C18 C17 H17B 109.2
C17 C18 H18A 109.7
C17 C18 H18B 109.7
H18A C18 H18B 108.2
C19 C18 C17 109.9(3)
C19 C18 H18A 109.7
C19 C18 H18B 109.7
C18 C19 H19A 109.5
C18 C19 H19B 109.5
C18 C19 H19C 109.5
H19A C19 H19B 109.5
H19A C19 H19C 109.5
H19B C19 H19C 109.5
N2 C20 H20A 108.7
N2 C20 H20B 108.7
N2 C20 C21 114.1(2)
H20A C20 H20B 107.6
C21 C20 H20A 108.7
C21 C20 H20B 108.7
C20 C21 H21A 108.9
C20 C21 H21B 108.9
H21A C21 H21B 107.7
C22 C21 C20 113.4(2)
C22 C21 H21A 108.9
C22 C21 H21B 108.9
C21 C22 H22A 108.9
C21 C22 H22B 108.9
H22A C22 H22B 107.7
C23 C22 C21 113.4(2)
C23 C22 H22A 108.9
C23 C22 H22B 108.9
C22 C23 H23A 109.5
C22 C23 H23B 109.5
C22 C23 H23C 109.5
H23A C23 H23B 109.5
H23A C23 H23C 109.5
H23B C23 H23C 109.5

loop_
_geom_bond_atom_site_label_1
_geom_bond_atom_site_label_2
_geom_bond_distance
O1 C7 1.231(3)
O2 C9 1.225(3)
N1 C1 1.469(4)
N1 C5 1.468(4)
N1 C6 1.303(3)
N2 C13 1.365(3)
N2 C16 1.456(3)
N2 C20 1.462(3)
C1 H1A 0.9700
C1 H1B 0.9700
C1 C2 1.496(5)
C2 H2A 0.9700
C2 H2B 0.9700
C2 C3 1.513(5)
C3 H3A 0.9700
C3 H3B 0.9700
C3 C4 1.508(5)
C4 H4A 0.9700
C4 H4B 0.9700
C4 C5 1.505(5)
C5 H5A 0.9700
C5 H5B 0.9700
C6 C7 1.478(4)
C6 C9 1.482(4)
C7 C8 1.447(4)
C8 C9 1.440(4)
C8 C10 1.431(4)
C10 C11 1.395(4)
C10 C15 1.403(3)
C11 H11 0.9300
C11 C12 1.374(4)
C12 H12 0.9300
C12 C13 1.415(3)
C13 C14 1.411(3)
C14 H14 0.9300
C14 C15 1.371(4)
C15 H15 0.9300
C16 H16A 0.9700
C16 H16B 0.9700
C16 C17 1.450(4)
C17 H17A 0.9700
C17 H17B 0.9700
C17 C18 1.529(4)
C18 H18A 0.9700
C18 H18B 0.9700
C18 C19 1.485(4)
C19 H19A 0.9600
C19 H19B 0.9600
C19 H19C 0.9600
C20 H20A 0.9700
C20 H20B 0.9700
C20 C21 1.510(4)
C21 H21A 0.9700
C21 H21B 0.9700
C21 C22 1.507(3)
C22 H22A 0.9700
C22 H22B 0.9700
C22 C23 1.503(4)
C23 H23A 0.9600
C23 H23B 0.9600
C23 H23C 0.9600
